data_1524126
loop_
_publ_author_name
'Burnasheva, V.V.'
'Petrova, L.A.'
'Semenenko, K.N.'

_publ_section_title
;
 The reaction of hydrogern with the compounds La Ni5-x (T1, T2)x, where
 T1,T2= Al, Cr, Fe, Cu
;
_journal_name_full 'Zhurnal Neorganicheskoi Khimii'
_journal_page_first 869
_journal_page_last 874
_journal_volume 29
_journal_year 1984
_chemical_formula_sum 'Cu Fe La Ni3'
_chemical_name_systematic '(Cu Fe Ni3) La'
_space_group_IT_number 191
_symmetry_space_group_name_Hall '-P 6 2'
_symmetry_space_group_name_H-M 'P 6/m m m'
_cell_angle_alpha 90
_cell_angle_beta 90
_cell_angle_gamma 120
_cell_formula_units_Z 1
_cell_length_a 5.072
_cell_length_b 5.072
_cell_length_c 4.035
_cell_volume 89.894
_citation_journal_id_ASTM ZNOKAQ
_cod_data_source_file Burnasheva_ZNOKAQ_1984_1416.cif
_cod_data_source_block Cu1Fe1La1Ni3
_cod_original_cell_volume 89.8944
_cod_original_formula_sum 'Cu1 Fe1 La1 Ni3'
_cod_database_code 1524126

loop_
_symmetry_equiv_pos_as_xyz
x,y,z
x-y,x,z
-y,x-y,z
-x,-y,z
-x+y,-x,z
y,-x+y,z
-y,-x,-z
x-y,-y,-z
x,x-y,-z
y,x,-z
-x+y,y,-z
-x,-x+y,-z
-x,-y,-z
-x+y,-x,-z
y,-x+y,-z
x,y,-z
x-y,x,-z
-y,x-y,-z
y,x,z
-x+y,y,z
-x,-x+y,z
-y,-x,z
x-y,-y,z
x,x-y,z

loop_
_atom_site_label
_atom_site_type_symbol
_atom_site_fract_x
_atom_site_fract_y
_atom_site_fract_z
_atom_site_occupancy
_atom_site_U_iso_or_equiv
Cu1 Cu 0.3333 0.6667 0 0.2 0.0
Ni2 Ni 0.5 0 0.5 0.6 0.0
Fe1 Fe 0.3333 0.6667 0 0.2 0.0
Fe2 Fe 0.5 0 0.5 0.2 0.0
Ni1 Ni 0.3333 0.6667 0 0.6 0.0
Cu2 Cu 0.5 0 0.5 0.2 0.0
La1 La 0 0 0 1 0.0
